data_1507933
loop_
_publ_author_name
'Mills, David P.'
'Moro, Fabrizio'
'McMaster, Jonathan'
'van Slageren, Joris'
'Lewis, William'
'Blake, Alexander J.'
'Liddle, Stephen T.'

_publ_section_title
;
 A delocalized arene-bridged diuranium single-molecule magnet.
;
_journal_issue 6
_journal_name_full 'Nature chemistry'
_journal_page_first 454
_journal_page_last 460
_journal_paper_doi 10.1038/nchem.1028
_journal_volume 3
_journal_year 2011
_chemical_formula_moiety 'C62 H76 I4 N4 P4 Si4 U2, 3 C7 H8'
_chemical_formula_sum 'C83 H100 I4 N4 P4 Si4 U2'
_chemical_formula_weight 2373.57
_chemical_name_systematic
; 
 ? 
;
_space_group_IT_number 15
_symmetry_cell_setting monoclinic
_symmetry_space_group_name_Hall '-C 2yc'
_symmetry_space_group_name_H-M 'C 1 2/c 1'
_atom_sites_solution_hydrogens 'geom, Me from difmap'
_atom_sites_solution_primary heavy
_atom_sites_solution_secondary difmap
_audit_creation_method 'enCIFer editing of SHELXL-97 created file'
_cell_angle_alpha 90.00
_cell_angle_beta 121.351(3)
_cell_angle_gamma 90.00
_cell_formula_units_Z 4
_cell_length_a 35.693(7)
_cell_length_b 12.776(2)
_cell_length_c 21.448(4)
_cell_measurement_reflns_used 3268
_cell_measurement_temperature 90(2)
_cell_measurement_theta_max 26.82
_cell_measurement_theta_min 2.24
_cell_volume 8353(3)
_computing_cell_refinement 'Bruker SAINT version 6.36A (Bruker, 2002)'
_computing_data_collection 'Bruker SMART version 5.625 (Bruker, 2001)'
_computing_data_reduction 'Bruker SAINT; SHELXTL (Sheldrick, 2008)'
_computing_molecular_graphics 'SHELXTL (Sheldrick, 2008)'
_computing_publication_material 'enCIFer(Allen et al.,2004);PLATON(Spek,2003)'
_computing_structure_refinement 'SHELXL97 (Sheldrick, 2008)'
_computing_structure_solution 'SHELXTL (Sheldrick, 2008)'
_diffrn_ambient_temperature 90(2)
_diffrn_detector_area_resol_mean 8.366
_diffrn_measured_fraction_theta_full 0.995
_diffrn_measured_fraction_theta_max 0.995
_diffrn_measurement_device_type 'Bruker SMART APEX CCD area detector'
_diffrn_measurement_method \w
_diffrn_radiation_monochromator graphite
_diffrn_radiation_source 'normal-focus sealed tube'
_diffrn_radiation_type MoK\a
_diffrn_radiation_wavelength 0.71073
_diffrn_reflns_av_R_equivalents 0.0566
_diffrn_reflns_av_sigmaI/netI 0.0718
_diffrn_reflns_limit_h_max 42
_diffrn_reflns_limit_h_min -42
_diffrn_reflns_limit_k_max 12
_diffrn_reflns_limit_k_min -15
_diffrn_reflns_limit_l_max 25
_diffrn_reflns_limit_l_min -25
_diffrn_reflns_number 20639
_diffrn_reflns_theta_full 25.00
_diffrn_reflns_theta_max 25.00
_diffrn_reflns_theta_min 2.22
_diffrn_standards_decay_% 0
_diffrn_standards_number 0
_exptl_absorpt_coefficient_mu 5.531
_exptl_absorpt_correction_T_max 0.431
_exptl_absorpt_correction_T_min 0.290
_exptl_absorpt_correction_type multi-scan
_exptl_absorpt_process_details 'SADABS 2007/2'
_exptl_crystal_colour YELLOW
_exptl_crystal_density_diffrn 1.887
_exptl_crystal_description TABLET
_exptl_crystal_F_000 4552
_exptl_crystal_size_max 0.10
_exptl_crystal_size_mid 0.08
_exptl_crystal_size_min 0.04
_platon_squeeze_details
;
;
_refine_diff_density_max 7.512
_refine_diff_density_min -2.389
_refine_diff_density_rms 0.339
_refine_ls_extinction_method none
_refine_ls_goodness_of_fit_ref 1.080
_refine_ls_hydrogen_treatment constr
_refine_ls_matrix_type full
_refine_ls_number_parameters 367
_refine_ls_number_reflns 7346
_refine_ls_number_restraints 120
_refine_ls_restrained_S_all 1.073
_refine_ls_R_factor_all 0.1121
_refine_ls_R_factor_gt 0.0915
_refine_ls_shift/su_max 0.000
_refine_ls_shift/su_mean 0.000
_refine_ls_structure_factor_coef Fsqd
_refine_ls_weighting_details 'calc w=1/[\s^2^(Fo^2^)+(0.1450P)^2^+455.0115P] where P=(Fo^2^+2Fc^2^)/3'
_refine_ls_weighting_scheme calc
_refine_ls_wR_factor_gt 0.2588
_refine_ls_wR_factor_ref 0.2702
_reflns_number_gt 5295
_reflns_number_total 7346
_reflns_threshold_expression I>2\s(I)
_cod_data_source_file nchem.1028-s5.cif
_cod_data_source_block 4
_cod_depositor_comments
;
The following automatic conversions were performed:

'_symmetry_cell_setting' value 'Monoclinic' changed to 'monoclinic'
according to /home/saulius/struct/CIF-dictionaries/cif_core.dic
dictionary named 'cif_core.dic' version 2.4.1 from 2010-06-29.

Automatic conversion script
Id: cif_fix_values 1891 2012-01-12 08:04:46Z andrius 
;
_cod_original_sg_symbol_H-M C2/c
_cod_database_code 1507933
_nottingham_internal_coll_name UDPMLO
_nottingham_internal_coll_number 9211
_nottingham_internal_coll_client DPM/STL
_nottingham_internal_coll_type hemisphere
_nottingham_internal_coll_frame_time '10 s'
_nottingham_internal_coll_frame_width '0.3 degrees'
_nottingham_internal_coll_frame_method \w
_nottingham_internal_coll_user DPM
_nottingham_internal_coll_date 25/03/10
_nottingham_internal_process_user WL
_nottingham_internal_process_date 25/03/2010
_nottingham_internal_solution_user WL/DPM/STL
_nottingham_internal_solution_date 29/3/2010
_nottingham_internal_refinement_user WL/DPM/STL
_nottingham_internal_refinement_date 10/8/2010
_nottingham_internal_validation_user WL
_nottingham_internal_validation_date 10/8/2010
_nottingham_internal_archive_date 10/8/2010

loop_
_symmetry_equiv_pos_as_xyz
'x, y, z'
'-x, y, -z+1/2'
'x+1/2, y+1/2, z'
'-x+1/2, y+1/2, -z+1/2'
'-x, -y, -z'
'x, -y, z-1/2'
'-x+1/2, -y+1/2, -z'
'x+1/2, -y+1/2, z-1/2'

loop_
_atom_site_label
_atom_site_type_symbol
_atom_site_fract_x
_atom_site_fract_y
_atom_site_fract_z
_atom_site_U_iso_or_equiv
_atom_site_adp_type
_atom_site_occupancy
_atom_site_symmetry_multiplicity
_atom_site_calc_flag
_atom_site_refinement_flags
U1 U 0.17158(2) 0.74816(5) 0.46547(4) 0.0299(2) Uani 1 1 d U
I1 I 0.23602(4) 0.77507(11) 0.39851(7) 0.0392(4) Uani 1 1 d U
I2 I 0.10419(4) 0.78998(10) 0.30549(7) 0.0387(4) Uani 1 1 d U
C1 C 0.1420(6) 0.7189(14) 0.5405(8) 0.029(3) Uani 1 1 d U
P1 P 0.12250(15) 0.6003(3) 0.5047(2) 0.0247(9) Uani 1 1 d U
C2 C 0.0635(6) 0.5970(14) 0.4488(9) 0.029(3) Uani 1 1 d U
C3 C 0.0413(7) 0.6040(17) 0.3738(10) 0.044(5) Uani 1 1 d U
H3A H 0.0578 0.6043 0.3504 0.052 Uiso 1 1 calc R
C4 C -0.0037(7) 0.6105(19) 0.3313(11) 0.049(5) Uani 1 1 d U
H4A H -0.0178 0.6153 0.2797 0.059 Uiso 1 1 calc R
C5 C -0.0283(7) 0.6099(16) 0.3642(11) 0.041(4) Uani 1 1 d U
H5A H -0.0594 0.6104 0.3357 0.049 Uiso 1 1 calc R
C6 C -0.0060(6) 0.6084(14) 0.4415(10) 0.032(4) Uani 1 1 d U
H6A H -0.0223 0.6151 0.4648 0.038 Uiso 1 1 calc R
C7 C 0.0377(6) 0.5978(14) 0.4823(10) 0.030(3) Uani 1 1 d U
H7A H 0.0516 0.5908 0.5337 0.037 Uiso 1 1 calc R
C8 C 0.1372(6) 0.5018(13) 0.5751(9) 0.028(3) Uani 1 1 d U
C9 C 0.1127(7) 0.4095(14) 0.5583(10) 0.034(4) Uani 1 1 d U
H9A H 0.0885 0.3988 0.5102 0.040 Uiso 1 1 calc R
C10 C 0.1235(7) 0.3327(16) 0.6113(12) 0.046(4) Uani 1 1 d U
H10A H 0.1073 0.2693 0.6001 0.055 Uiso 1 1 calc R
C11 C 0.1588(8) 0.3528(15) 0.6814(12) 0.051(5) Uani 1 1 d U
H11A H 0.1659 0.3028 0.7187 0.061 Uiso 1 1 calc R
C12 C 0.1834(7) 0.4416(17) 0.6982(10) 0.046(5) Uani 1 1 d U
H12A H 0.2088 0.4506 0.7453 0.056 Uiso 1 1 calc R
C13 C 0.1703(7) 0.5213(15) 0.6437(10) 0.040(5) Uani 1 1 d U
H13A H 0.1848 0.5871 0.6557 0.049 Uiso 1 1 calc R
N1 N 0.1455(5) 0.5815(11) 0.4566(8) 0.028(3) Uani 1 1 d U
Si1 Si 0.1535(2) 0.4637(4) 0.4225(3) 0.0437(14) Uani 1 1 d U
C26 C 0.1756(11) 0.5013(19) 0.3624(17) 0.081(9) Uani 1 1 d U
H26A H 0.1693 0.5754 0.3489 0.121 Uiso 1 1 calc R
H26B H 0.1615 0.4583 0.3181 0.121 Uiso 1 1 calc R
H26C H 0.2074 0.4899 0.3889 0.121 Uiso 1 1 calc R
C27 C 0.1947(8) 0.3778(18) 0.5011(16) 0.065(6) Uani 1 1 d U
H27A H 0.1855 0.3698 0.5368 0.098 Uiso 1 1 calc R
H27B H 0.2237 0.4105 0.5247 0.098 Uiso 1 1 calc R
H27C H 0.1959 0.3088 0.4823 0.098 Uiso 1 1 calc R
C28 C 0.1023(8) 0.3897(16) 0.3697(12) 0.055(5) Uani 1 1 d U
H28A H 0.0785 0.4374 0.3374 0.082 Uiso 1 1 calc R
H28B H 0.0951 0.3556 0.4031 0.082 Uiso 1 1 calc R
H28C H 0.1059 0.3364 0.3404 0.082 Uiso 1 1 calc R
P2 P 0.12985(16) 0.8452(4) 0.5407(3) 0.0316(10) Uani 1 1 d U
C14 C 0.0716(7) 0.8691(16) 0.4967(11) 0.041(4) Uani 1 1 d U
C15 C 0.0477(7) 0.8824(17) 0.4221(12) 0.051(5) Uani 1 1 d U
H15A H 0.0626 0.8877 0.3962 0.061 Uiso 1 1 calc R
C16 C 0.0028(8) 0.8881(19) 0.3844(13) 0.062(6) Uani 1 1 d U
H16A H -0.0133 0.8955 0.3328 0.074 Uiso 1 1 calc R
C17 C -0.0176(8) 0.8834(19) 0.4207(16) 0.067(6) Uani 1 1 d U
H17A H -0.0487 0.8864 0.3937 0.080 Uiso 1 1 calc R
C18 C 0.0043(7) 0.8741(16) 0.4977(15) 0.055(5) Uani 1 1 d U
H18A H -0.0110 0.8763 0.5231 0.066 Uiso 1 1 calc R
C19 C 0.0491(7) 0.8615(15) 0.5334(14) 0.046(4) Uani 1 1 d U
H19A H 0.0650 0.8474 0.5843 0.055 Uiso 1 1 calc R
C20 C 0.1556(8) 0.8950(16) 0.6342(11) 0.045(4) Uani 1 1 d U
C21 C 0.1916(8) 0.8407(19) 0.6895(11) 0.051(5) Uani 1 1 d U
H21A H 0.2002 0.7764 0.6783 0.061 Uiso 1 1 calc R
C22 C 0.2150(8) 0.878(2) 0.7603(12) 0.063(6) Uani 1 1 d U
H22A H 0.2404 0.8428 0.7967 0.076 Uiso 1 1 calc R
C23 C 0.2009(10) 0.969(2) 0.7771(13) 0.067(6) Uani 1 1 d U
H23A H 0.2160 0.9929 0.8261 0.080 Uiso 1 1 calc R
C24 C 0.1655(9) 1.024(2) 0.7244(14) 0.065(6) Uani 1 1 d U
H24A H 0.1570 1.0886 0.7359 0.078 Uiso 1 1 calc R
C25 C 0.1415(8) 0.9828(16) 0.6510(13) 0.048(4) Uani 1 1 d U
H25A H 0.1158 1.0172 0.6144 0.057 Uiso 1 1 calc R
N2 N 0.1522(5) 0.9010(12) 0.4996(8) 0.034(3) Uani 1 1 d U
Si2 Si 0.16324(19) 1.0322(4) 0.4952(3) 0.0359(12) Uani 1 1 d U
C29 C 0.1822(8) 1.0404(18) 0.4277(12) 0.051(5) Uani 1 1 d U
H29A H 0.1608 1.0054 0.3822 0.077 Uiso 1 1 calc R
H29B H 0.2108 1.0061 0.4483 0.077 Uiso 1 1 calc R
H29C H 0.1848 1.1141 0.4176 0.077 Uiso 1 1 calc R
C30 C 0.2082(8) 1.0810(19) 0.5872(12) 0.055(5) Uani 1 1 d U
H30A H 0.2242 1.1378 0.5804 0.083 Uiso 1 1 calc R
H30B H 0.2285 1.0235 0.6140 0.083 Uiso 1 1 calc R
H30C H 0.1953 1.1068 0.6150 0.083 Uiso 1 1 calc R
C31 C 0.1118(8) 1.1150(17) 0.4594(14) 0.059(6) Uani 1 1 d U
H31A H 0.0876 1.0820 0.4157 0.088 Uiso 1 1 calc R
H31B H 0.1172 1.1850 0.4471 0.088 Uiso 1 1 calc R
H31C H 0.1041 1.1205 0.4970 0.088 Uiso 1 1 calc R

loop_
_atom_site_aniso_label
_atom_site_aniso_U_11
_atom_site_aniso_U_22
_atom_site_aniso_U_33
_atom_site_aniso_U_23
_atom_site_aniso_U_13
_atom_site_aniso_U_12
U1 0.0492(5) 0.0223(4) 0.0215(4) 0.0006(3) 0.0207(3) 0.0013(3)
I1 0.0363(7) 0.0516(8) 0.0335(7) 0.0062(6) 0.0209(6) 0.0030(6)
I2 0.0462(8) 0.0423(7) 0.0257(6) 0.0050(5) 0.0173(6) -0.0029(6)
C1 0.043(8) 0.029(5) 0.008(6) -0.003(5) 0.010(6) 0.001(5)
P1 0.035(2) 0.022(2) 0.022(2) 0.0023(16) 0.0190(19) 0.0005(17)
C2 0.037(6) 0.031(9) 0.023(6) 0.006(6) 0.018(5) 0.004(6)
C3 0.045(7) 0.061(13) 0.027(7) 0.009(9) 0.020(6) 0.005(10)
C4 0.046(8) 0.070(15) 0.029(8) 0.004(10) 0.017(6) 0.010(11)
C5 0.032(9) 0.048(12) 0.036(8) 0.011(9) 0.013(7) -0.003(9)
C6 0.035(7) 0.033(9) 0.031(7) 0.005(8) 0.020(7) 0.002(8)
C7 0.038(6) 0.032(9) 0.025(7) 0.014(7) 0.018(6) 0.002(8)
C8 0.036(9) 0.028(7) 0.023(6) 0.004(5) 0.017(6) 0.010(6)
C9 0.051(11) 0.033(8) 0.033(8) 0.002(6) 0.032(8) -0.002(7)
C10 0.059(12) 0.034(10) 0.051(10) 0.012(8) 0.033(8) 0.003(8)
C11 0.075(14) 0.026(9) 0.052(9) 0.030(8) 0.033(9) 0.017(8)
C12 0.054(13) 0.060(12) 0.014(8) 0.017(7) 0.010(8) 0.003(8)
C13 0.067(13) 0.026(9) 0.027(7) 0.005(6) 0.024(7) -0.012(8)
N1 0.036(7) 0.025(5) 0.028(7) -0.006(4) 0.019(6) -0.006(5)
Si1 0.075(4) 0.026(3) 0.055(4) -0.010(2) 0.052(3) -0.007(3)
C26 0.15(2) 0.037(13) 0.13(2) -0.010(12) 0.13(2) -0.005(13)
C27 0.070(13) 0.035(11) 0.106(15) 0.004(10) 0.056(11) 0.012(9)
C28 0.100(12) 0.025(10) 0.049(12) -0.015(8) 0.045(10) -0.025(9)
P2 0.038(3) 0.031(2) 0.033(2) -0.0023(19) 0.023(2) 0.002(2)
C14 0.040(6) 0.039(10) 0.046(8) 0.002(9) 0.024(6) 0.007(7)
C15 0.051(8) 0.045(12) 0.045(8) -0.006(10) 0.016(7) 0.008(10)
C16 0.052(9) 0.058(15) 0.051(11) -0.026(11) 0.010(7) 0.016(11)
C17 0.045(11) 0.051(15) 0.088(11) -0.037(13) 0.023(9) 0.003(10)
C18 0.049(9) 0.034(11) 0.096(12) 0.005(12) 0.047(11) 0.005(10)
C19 0.045(8) 0.029(10) 0.077(11) 0.016(10) 0.041(8) 0.000(9)
C20 0.064(11) 0.041(10) 0.036(7) -0.010(7) 0.031(6) -0.002(8)
C21 0.065(13) 0.066(13) 0.029(7) -0.011(8) 0.030(7) 0.003(9)
C22 0.057(14) 0.107(18) 0.032(8) -0.017(11) 0.028(8) 0.003(11)
C23 0.114(19) 0.066(14) 0.037(10) -0.018(9) 0.050(10) -0.016(12)
C24 0.084(17) 0.065(15) 0.064(12) -0.037(10) 0.051(11) -0.012(10)
C25 0.064(13) 0.035(10) 0.057(10) -0.017(8) 0.041(9) -0.012(8)
N2 0.045(8) 0.030(5) 0.033(7) 0.002(5) 0.025(7) 0.006(5)
Si2 0.053(3) 0.023(2) 0.043(3) 0.000(2) 0.032(3) 0.001(2)
C29 0.066(14) 0.050(12) 0.052(12) -0.016(10) 0.041(12) -0.027(11)
C30 0.058(12) 0.054(13) 0.050(9) -0.009(9) 0.025(8) -0.009(9)
C31 0.059(11) 0.035(10) 0.073(16) 0.003(11) 0.028(10) 0.012(9)

loop_
_atom_type_symbol
_atom_type_description
_atom_type_scat_dispersion_real
_atom_type_scat_dispersion_imag
_atom_type_scat_source
C C 0.0033 0.0016 'International Tables Vol C Tables 4.2.6.8 and 6.1.1.4'
H H 0.0000 0.0000 'International Tables Vol C Tables 4.2.6.8 and 6.1.1.4'
N N 0.0061 0.0033 'International Tables Vol C Tables 4.2.6.8 and 6.1.1.4'
Si Si 0.0817 0.0704 'International Tables Vol C Tables 4.2.6.8 and 6.1.1.4'
P P 0.1023 0.0942 'International Tables Vol C Tables 4.2.6.8 and 6.1.1.4'
I I -0.4742 1.8119 'International Tables Vol C Tables 4.2.6.8 and 6.1.1.4'
U U -9.6767 9.6646 'International Tables Vol C Tables 4.2.6.8 and 6.1.1.4'

loop_
_geom_angle_atom_site_label_1
_geom_angle_atom_site_label_2
_geom_angle_atom_site_label_3
_geom_angle
_geom_angle_site_symmetry_1
_geom_angle_site_symmetry_3
N1 U1 N2 129.4(5) . .
N1 U1 C1 66.7(5) . .
N2 U1 C1 66.8(6) . .
N1 U1 I2 91.2(4) . .
N2 U1 I2 91.0(4) . .
C1 U1 I2 115.1(4) . .
N1 U1 I1 100.2(4) . 7_566
N2 U1 I1 97.5(4) . 7_566
C1 U1 I1 88.7(4) . 7_566
I2 U1 I1 156.19(4) . 7_566
N1 U1 I1 113.9(3) . .
N2 U1 I1 116.1(4) . .
C1 U1 I1 165.7(4) . .
I2 U1 I1 79.18(4) . .
I1 U1 I1 77.11(4) 7_566 .
U1 I1 U1 102.90(4) 7_566 .
P2 C1 P1 145.7(12) . .
P2 C1 U1 93.3(8) . .
P1 C1 U1 93.4(7) . .
N1 P1 C1 101.3(8) . .
N1 P1 C2 111.8(8) . .
C1 P1 C2 112.9(9) . .
N1 P1 C8 113.5(8) . .
C1 P1 C8 111.9(8) . .
C2 P1 C8 105.6(8) . .
C3 C2 C7 117.0(17) . .
C3 C2 P1 122.7(14) . .
C7 C2 P1 120.0(13) . .
C2 C3 C4 122.9(19) . .
C2 C3 H3A 118.6 . .
C4 C3 H3A 118.6 . .
C3 C4 C5 119.5(19) . .
C3 C4 H4A 120.2 . .
C5 C4 H4A 120.2 . .
C4 C5 C6 118.5(18) . .
C4 C5 H5A 120.7 . .
C6 C5 H5A 120.7 . .
C7 C6 C5 121.3(17) . .
C7 C6 H6A 119.3 . .
C5 C6 H6A 119.3 . .
C6 C7 C2 120.5(16) . .
C6 C7 H7A 119.8 . .
C2 C7 H7A 119.8 . .
C13 C8 C9 120.9(16) . .
C13 C8 P1 119.2(14) . .
C9 C8 P1 119.8(14) . .
C10 C9 C8 120.8(19) . .
C10 C9 H9A 119.6 . .
C8 C9 H9A 119.6 . .
C11 C10 C9 117.4(19) . .
C11 C10 H10A 121.3 . .
C9 C10 H10A 121.3 . .
C12 C11 C10 122.4(17) . .
C12 C11 H11A 118.8 . .
C10 C11 H11A 118.8 . .
C11 C12 C13 118.9(18) . .
C11 C12 H12A 120.5 . .
C13 C12 H12A 120.5 . .
C8 C13 C12 119.2(18) . .
C8 C13 H13A 120.4 . .
C12 C13 H13A 120.4 . .
P1 N1 Si1 129.1(9) . .
P1 N1 U1 97.3(6) . .
Si1 N1 U1 133.0(7) . .
N1 Si1 C28 111.9(9) . .
N1 Si1 C26 106.4(9) . .
C28 Si1 C26 110.2(12) . .
N1 Si1 C27 110.0(10) . .
C28 Si1 C27 108.1(11) . .
C26 Si1 C27 110.3(13) . .
Si1 C26 H26A 109.5 . .
Si1 C26 H26B 109.5 . .
H26A C26 H26B 109.5 . .
Si1 C26 H26C 109.5 . .
H26A C26 H26C 109.5 . .
H26B C26 H26C 109.5 . .
Si1 C27 H27A 109.5 . .
Si1 C27 H27B 109.5 . .
H27A C27 H27B 109.5 . .
Si1 C27 H27C 109.5 . .
H27A C27 H27C 109.5 . .
H27B C27 H27C 109.5 . .
Si1 C28 H28A 109.5 . .
Si1 C28 H28B 109.5 . .
H28A C28 H28B 109.5 . .
Si1 C28 H28C 109.5 . .
H28A C28 H28C 109.5 . .
H28B C28 H28C 109.5 . .
N2 P2 C1 102.7(8) . .
N2 P2 C14 113.4(9) . .
C1 P2 C14 113.1(10) . .
N2 P2 C20 109.4(9) . .
C1 P2 C20 110.8(9) . .
C14 P2 C20 107.4(10) . .
C15 C14 C19 118(2) . .
C15 C14 P2 118.5(16) . .
C19 C14 P2 122.6(17) . .
C16 C15 C14 121(2) . .
C16 C15 H15A 119.4 . .
C14 C15 H15A 119.4 . .
C17 C16 C15 119(2) . .
C17 C16 H16A 120.4 . .
C15 C16 H16A 120.4 . .
C16 C17 C18 124(2) . .
C16 C17 H17A 118.2 . .
C18 C17 H17A 118.2 . .
C19 C18 C17 116(2) . .
C19 C18 H18A 122.2 . .
C17 C18 H18A 122.2 . .
C18 C19 C14 122(2) . .
C18 C19 H19A 119.2 . .
C14 C19 H19A 119.2 . .
C25 C20 C21 119(2) . .
C25 C20 P2 122.4(18) . .
C21 C20 P2 118.3(15) . .
C22 C21 C20 121(2) . .
C22 C21 H21A 119.3 . .
C20 C21 H21A 119.3 . .
C23 C22 C21 119(2) . .
C23 C22 H22A 120.5 . .
C21 C22 H22A 120.5 . .
C22 C23 C24 122(2) . .
C22 C23 H23A 119.2 . .
C24 C23 H23A 119.2 . .
C23 C24 C25 118(2) . .
C23 C24 H24A 120.9 . .
C25 C24 H24A 120.9 . .
C20 C25 C24 120(2) . .
C20 C25 H25A 119.9 . .
C24 C25 H25A 119.9 . .
P2 N2 Si2 129.9(9) . .
P2 N2 U1 96.5(7) . .
Si2 N2 U1 133.2(8) . .
N2 Si2 C30 110.8(10) . .
N2 Si2 C29 106.0(8) . .
C30 Si2 C29 109.5(10) . .
N2 Si2 C31 111.1(10) . .
C30 Si2 C31 110.9(11) . .
C29 Si2 C31 108.4(12) . .
Si2 C29 H29A 109.5 . .
Si2 C29 H29B 109.5 . .
H29A C29 H29B 109.5 . .
Si2 C29 H29C 109.5 . .
H29A C29 H29C 109.5 . .
H29B C29 H29C 109.5 . .
Si2 C30 H30A 109.5 . .
Si2 C30 H30B 109.5 . .
H30A C30 H30B 109.5 . .
Si2 C30 H30C 109.5 . .
H30A C30 H30C 109.5 . .
H30B C30 H30C 109.5 . .
Si2 C31 H31A 109.5 . .
Si2 C31 H31B 109.5 . .
H31A C31 H31B 109.5 . .
Si2 C31 H31C 109.5 . .
H31A C31 H31C 109.5 . .
H31B C31 H31C 109.5 . .

loop_
_geom_bond_atom_site_label_1
_geom_bond_atom_site_label_2
_geom_bond_distance
_geom_bond_site_symmetry_2
U1 N1 2.292(14) .
U1 N2 2.314(14) .
U1 C1 2.368(17) .
U1 I2 3.0424(15) .
U1 I1 3.0764(15) 7_566
U1 I1 3.3027(14) .
I1 U1 3.0765(15) 7_566
C1 P2 1.672(18) .
C1 P1 1.677(18) .
P1 N1 1.636(14) .
P1 C2 1.800(18) .
P1 C8 1.820(17) .
C2 C3 1.38(3) .
C2 C7 1.44(2) .
C3 C4 1.38(3) .
C3 H3A 0.9500 .
C4 C5 1.38(3) .
C4 H4A 0.9500 .
C5 C6 1.42(3) .
C5 H5A 0.9500 .
C6 C7 1.34(2) .
C6 H6A 0.9500 .
C7 H7A 0.9500 .
C8 C13 1.35(3) .
C8 C9 1.40(3) .
C9 C10 1.40(3) .
C9 H9A 0.9500 .
C10 C11 1.39(3) .
C10 H10A 0.9500 .
C11 C12 1.36(3) .
C11 H11A 0.9500 .
C12 C13 1.43(2) .
C12 H12A 0.9500 .
C13 H13A 0.9500 .
N1 Si1 1.760(14) .
Si1 C28 1.83(2) .
Si1 C26 1.89(2) .
Si1 C27 1.91(3) .
C26 H26A 0.9800 .
C26 H26B 0.9800 .
C26 H26C 0.9800 .
C27 H27A 0.9800 .
C27 H27B 0.9800 .
C27 H27C 0.9800 .
C28 H28A 0.9800 .
C28 H28B 0.9800 .
C28 H28C 0.9800 .
P2 N2 1.631(15) .
P2 C14 1.81(2) .
P2 C20 1.83(2) .
C14 C15 1.38(3) .
C14 C19 1.39(3) .
C15 C16 1.37(3) .
C15 H15A 0.9500 .
C16 C17 1.31(4) .
C16 H16A 0.9500 .
C17 C18 1.42(4) .
C17 H17A 0.9500 .
C18 C19 1.38(3) .
C18 H18A 0.9500 .
C19 H19A 0.9500 .
C20 C25 1.35(3) .
C20 C21 1.40(3) .
C21 C22 1.38(3) .
C21 H21A 0.9500 .
C22 C23 1.38(4) .
C22 H22A 0.9500 .
C23 C24 1.38(4) .
C23 H23A 0.9500 .
C24 C25 1.45(3) .
C24 H24A 0.9500 .
C25 H25A 0.9500 .
N2 Si2 1.735(16) .
Si2 C30 1.89(2) .
Si2 C29 1.89(2) .
Si2 C31 1.90(2) .
C29 H29A 0.9800 .
C29 H29B 0.9800 .
C29 H29C 0.9800 .
C30 H30A 0.9800 .
C30 H30B 0.9800 .
C30 H30C 0.9800 .
C31 H31A 0.9800 .
C31 H31B 0.9800 .
C31 H31C 0.9800 .

loop_
_platon_squeeze_void_nr
_platon_squeeze_void_average_x
_platon_squeeze_void_average_y
_platon_squeeze_void_average_z
_platon_squeeze_void_volume
_platon_squeeze_void_count_electrons
_platon_squeeze_void_content
1 0.000 0.240 0.250 386 146 '3(C7 H8)'
2 0.000 -0.240 0.750 386 145 '3(C7 H8)'
3 0.500 0.260 0.750 386 145 '3(C7 H8)'
4 0.233 0.175 0.741 8 3 ' '
5 0.767 0.175 0.759 8 3 ' '
6 0.000 0.200 0.750 7 3 ' '
7 0.500 0.300 0.250 7 4 ' '
8 0.267 0.325 0.259 8 3 ' '
9 0.733 0.325 0.241 8 3 ' '
10 0.500 0.740 0.250 386 146 '3(C7 H8)'
11 0.267 0.675 0.759 8 3 ' '
12 0.733 0.675 0.741 8 3 ' '
13 0.500 0.700 0.750 7 3 ' '
14 0.000 0.800 0.250 7 4 ' '
15 0.233 0.825 0.241 8 3 ' '
16 0.767 0.825 0.259 8 3 ' '
